data_7717692
loop_
_publ_author_name
'Hsieh, Chang-Chih'
'Chen, Chia-Wei'
'Chiang, Ming-Hsi'
'Horng, Yih-Chern'

_publ_section_title
;
 Cu(II)-Mediated Tautomerization for the Pyrazole-Nitrile Coupling
 Reaction
;
_journal_name_full 'Dalton Transactions'
_journal_paper_doi 10.1039/D4DT02904F
_journal_year 2025
_chemical_formula_sum 'C28 H48 Cl2 Cu N8 O8'
_chemical_formula_weight 759.18
_space_group_crystal_system triclinic
_space_group_IT_number 2
_space_group_name_Hall '-P 1'
_space_group_name_H-M_alt 'P -1'
_atom_sites_solution_hydrogens geom
_audit_creation_method SHELXL-2019/1
_audit_update_record
;
2024-12-04 deposited with the CCDC.	2024-12-17 downloaded from the CCDC.
;
_cell_angle_alpha 77.454(2)
_cell_angle_beta 85.620(2)
_cell_angle_gamma 64.130(2)
_cell_formula_units_Z 1
_cell_length_a 8.7271(2)
_cell_length_b 9.8586(2)
_cell_length_c 12.2365(3)
_cell_measurement_reflns_used 7481
_cell_measurement_temperature 150(2)
_cell_measurement_theta_max 74.7900
_cell_measurement_theta_min 3.6860
_cell_volume 924.46(4)
_computing_cell_refinement 'CrysAlisPro 1.171.42.58a (Rigaku OD, 2022)'
_computing_data_collection 'CrysAlisPro 1.171.42.58a (Rigaku OD, 2022)'
_computing_data_reduction 'CrysAlisPro 1.171.42.58a (Rigaku OD, 2022)'
_computing_molecular_graphics 'DIAMOND (Brandenburg, 1999)'
_computing_publication_material 'SHELXL-2019/1 (Sheldrick, 2019)'
_computing_structure_refinement 'SHELXL-2019/1 (Sheldrick, 2019)'
_computing_structure_solution 'SHELXL-2019/1 (Sheldrick, 2019)'
_diffrn_ambient_temperature 150(2)
_diffrn_measured_fraction_theta_full 0.994
_diffrn_measured_fraction_theta_max 0.937
_diffrn_measurement_device 'four-circle diffractometer'
_diffrn_measurement_device_type 'XtaLAB Synergy R, DW system, HyPix-Arc 150'
_diffrn_radiation_type CuK\a
_diffrn_radiation_wavelength 1.54184
_diffrn_reflns_av_R_equivalents 0.0180
_diffrn_reflns_av_unetI/netI 0.0187
_diffrn_reflns_Laue_measured_fraction_full 0.994
_diffrn_reflns_Laue_measured_fraction_max 0.937
_diffrn_reflns_limit_h_max 10
_diffrn_reflns_limit_h_min -10
_diffrn_reflns_limit_k_max 9
_diffrn_reflns_limit_k_min -12
_diffrn_reflns_limit_l_max 14
_diffrn_reflns_limit_l_min -14
_diffrn_reflns_number 10851
_diffrn_reflns_point_group_measured_fraction_full 0.994
_diffrn_reflns_point_group_measured_fraction_max 0.937
_diffrn_reflns_theta_full 67.684
_diffrn_reflns_theta_max 74.823
_diffrn_reflns_theta_min 3.701
_exptl_absorpt_coefficient_mu 2.630
_exptl_absorpt_correction_T_max 1.00000
_exptl_absorpt_correction_T_min 0.91738
_exptl_absorpt_correction_type multi-scan
_exptl_absorpt_process_details
;
CrysAlisPro 1.171.42.58a (Rigaku Oxford Diffraction, 2022)
Empirical absorption correction using spherical harmonics,
implemented in SCALE3 ABSPACK scaling algorithm.
;
_exptl_crystal_colour blue
_exptl_crystal_density_diffrn 1.364
_exptl_crystal_description plate
_exptl_crystal_F_000 399
_exptl_crystal_size_max 0.110
_exptl_crystal_size_mid 0.070
_exptl_crystal_size_min 0.030
_refine_diff_density_max 0.328
_refine_diff_density_min -0.342
_refine_diff_density_rms 0.045
_refine_ls_extinction_coef 0.0033(3)
_refine_ls_extinction_expression Fc^*^=kFc[1+0.001xFc^2^\l^3^/sin(2\q)]^-1/4^
_refine_ls_extinction_method 'SHELXL-2019/1 (Sheldrick 2019)'
_refine_ls_goodness_of_fit_ref 1.033
_refine_ls_hydrogen_treatment constr
_refine_ls_matrix_type full
_refine_ls_number_parameters 221
_refine_ls_number_reflns 3567
_refine_ls_number_restraints 0
_refine_ls_restrained_S_all 1.033
_refine_ls_R_factor_all 0.0288
_refine_ls_R_factor_gt 0.0276
_refine_ls_shift/su_max 0.000
_refine_ls_shift/su_mean 0.000
_refine_ls_structure_factor_coef Fsqd
_refine_ls_weighting_details 'w=1/[\s^2^(Fo^2^)+(0.0347P)^2^+0.5456P] where P=(Fo^2^+2Fc^2^)/3'
_refine_ls_weighting_scheme calc
_refine_ls_wR_factor_gt 0.0740
_refine_ls_wR_factor_ref 0.0747
_reflns_Friedel_coverage 0.000
_reflns_number_gt 3392
_reflns_number_total 3567
_reflns_threshold_expression 'I > 2\s(I)'
_cod_data_source_file d4dt02904f2.cif
_cod_data_source_block 2e'
_cod_original_cell_volume 924.47(4)
_cod_database_code 7717692
_shelx_shelxl_version_number 2019/1
_shelx_space_group_comment
;
The symmetry employed for this shelxl refinement is uniquely defined
by the following loop, which should always be used as a source of
symmetry information in preference to the above space-group names.
They are only intended as comments.
;
_shelx_estimated_absorpt_t_min 0.761
_shelx_estimated_absorpt_t_max 0.925

loop_
_space_group_symop_operation_xyz
'x, y, z'
'-x, -y, -z'

loop_
_atom_site_label
_atom_site_type_symbol
_atom_site_fract_x
_atom_site_fract_y
_atom_site_fract_z
_atom_site_U_iso_or_equiv
_atom_site_adp_type
_atom_site_occupancy
_atom_site_site_symmetry_order
_atom_site_calc_flag
_atom_site_refinement_flags_posn
_atom_site_refinement_flags_adp
_atom_site_refinement_flags_occupancy
_atom_site_disorder_assembly
_atom_site_disorder_group
C9 C 0.91160(19) 0.09349(17) 0.65551(12) 0.0199(3) Uani 1 1 d . . . . .
C10 C 0.8021(2) 0.04167(18) 0.62299(13) 0.0261(3) Uani 1 1 d . . . . .
H10 H 0.814516 -0.061357 0.641272 0.031 Uiso 1 1 calc R U . . .
C8 C 0.83880(19) 0.25085(17) 0.60796(12) 0.0209(3) Uani 1 1 d . . . . .
H8 H 0.885252 0.319503 0.615414 0.025 Uiso 1 1 calc R U . . .
C11 C 1.06757(19) 0.00288(17) 0.73224(13) 0.0223(3) Uani 1 1 d . . . . .
C12 C 1.2058(2) 0.0574(2) 0.69354(16) 0.0350(4) Uani 1 1 d . . . . .
H12A H 1.237907 0.042483 0.617038 0.052 Uiso 1 1 calc R U . . .
H12B H 1.305821 -0.002130 0.743631 0.052 Uiso 1 1 calc R U . . .
H12C H 1.162315 0.166948 0.695143 0.052 Uiso 1 1 calc R U . . .
C13 C 1.0156(2) 0.0273(2) 0.85125(15) 0.0389(4) Uani 1 1 d . . . . .
H13A H 0.969339 0.137315 0.852039 0.058 Uiso 1 1 calc R U . . .
H13B H 1.115471 -0.029877 0.901669 0.058 Uiso 1 1 calc R U . . .
H13C H 0.928688 -0.009724 0.876276 0.058 Uiso 1 1 calc R U . . .
C14 C 1.1372(2) -0.1690(2) 0.73152(17) 0.0390(4) Uani 1 1 d . . . . .
H14A H 1.052020 -0.206138 0.761827 0.059 Uiso 1 1 calc R U . . .
H14B H 1.241611 -0.226246 0.777739 0.059 Uiso 1 1 calc R U . . .
H14C H 1.162369 -0.184446 0.654548 0.059 Uiso 1 1 calc R U . . .
C1 C 0.5569(2) 0.61682(18) 0.26080(13) 0.0250(3) Uani 1 1 d . . . . .
H1 H 0.439449 0.655973 0.242511 0.030 Uiso 1 1 calc R U . . .
C2 C 0.68136(19) 0.61762(17) 0.18281(12) 0.0210(3) Uani 1 1 d . . . . .
C3 C 0.8302(2) 0.55048(18) 0.24651(13) 0.0245(3) Uani 1 1 d . . . . .
H3 H 0.940620 0.533659 0.219326 0.029 Uiso 1 1 calc R U . . .
C4 C 0.6609(2) 0.67107(19) 0.05675(13) 0.0270(3) Uani 1 1 d . . . . .
C5 C 0.4751(3) 0.7771(3) 0.02439(16) 0.0467(5) Uani 1 1 d . . . . .
H5A H 0.404813 0.722481 0.052568 0.070 Uiso 1 1 calc R U . . .
H5B H 0.463017 0.808433 -0.057344 0.070 Uiso 1 1 calc R U . . .
H5C H 0.438003 0.868521 0.057114 0.070 Uiso 1 1 calc R U . . .
C6 C 0.7689(3) 0.7579(3) 0.01370(17) 0.0496(5) Uani 1 1 d . . . . .
H6A H 0.732523 0.847521 0.048461 0.074 Uiso 1 1 calc R U . . .
H6B H 0.754587 0.792259 -0.067800 0.074 Uiso 1 1 calc R U . . .
H6C H 0.889083 0.689567 0.032830 0.074 Uiso 1 1 calc R U . . .
C7 C 0.7192(3) 0.5292(3) 0.00439(17) 0.0525(6) Uani 1 1 d . . . . .
H7A H 0.840818 0.464370 0.020754 0.079 Uiso 1 1 calc R U . . .
H7B H 0.699703 0.562046 -0.076872 0.079 Uiso 1 1 calc R U . . .
H7C H 0.654319 0.470395 0.035773 0.079 Uiso 1 1 calc R U . . .
Cu1 Cu 0.500000 0.500000 0.500000 0.02052(10) Uani 1 2 d S . P . .
N4 N 0.67545(17) 0.16174(15) 0.56124(11) 0.0249(3) Uani 1 1 d . . . . .
H4 H 0.590304 0.156073 0.531464 0.030 Uiso 1 1 calc R U . . .
N3 N 0.69470(16) 0.29261(14) 0.55036(11) 0.0222(3) Uani 1 1 d . . . . .
N1 N 0.62300(16) 0.55413(15) 0.36479(11) 0.0227(3) Uani 1 1 d . . . . .
N2 N 0.79088(16) 0.51339(15) 0.35340(11) 0.0232(3) Uani 1 1 d . . . . .
H2 H 0.865733 0.467967 0.409255 0.028 Uiso 1 1 calc R U . . .
Cl1 Cl 0.29000(4) 0.31349(4) 0.38450(3) 0.02071(10) Uani 1 1 d . . . . .
O4 O 0.38317(15) 0.16399(13) 0.45403(10) 0.0310(3) Uani 1 1 d . . . . .
O1 O 0.39494(15) 0.39617(13) 0.36788(10) 0.0306(3) Uani 1 1 d . . . . .
O3 O 0.13631(14) 0.39909(15) 0.43941(11) 0.0349(3) Uani 1 1 d . . . . .
O2 O 0.24682(16) 0.29702(14) 0.27914(9) 0.0330(3) Uani 1 1 d . . . . .

loop_
_atom_site_aniso_label
_atom_site_aniso_U_11
_atom_site_aniso_U_22
_atom_site_aniso_U_33
_atom_site_aniso_U_23
_atom_site_aniso_U_13
_atom_site_aniso_U_12
C9 0.0213(7) 0.0199(7) 0.0170(7) -0.0027(5) -0.0013(6) -0.0076(6)
C10 0.0288(8) 0.0203(7) 0.0279(8) -0.0021(6) -0.0060(6) -0.0098(6)
C8 0.0203(7) 0.0201(7) 0.0213(7) -0.0020(6) -0.0027(6) -0.0083(6)
C11 0.0210(7) 0.0219(7) 0.0197(7) 0.0005(6) -0.0046(6) -0.0065(6)
C12 0.0259(9) 0.0386(10) 0.0371(10) 0.0026(8) -0.0067(7) -0.0145(8)
C13 0.0313(9) 0.0557(12) 0.0223(9) -0.0060(8) -0.0045(7) -0.0122(9)
C14 0.0357(10) 0.0230(8) 0.0476(11) 0.0002(8) -0.0114(8) -0.0042(7)
C1 0.0202(7) 0.0294(8) 0.0211(7) 0.0013(6) -0.0043(6) -0.0089(6)
C2 0.0210(7) 0.0199(7) 0.0206(7) -0.0022(6) -0.0018(6) -0.0080(6)
C3 0.0211(7) 0.0279(8) 0.0242(8) -0.0031(6) -0.0001(6) -0.0112(6)
C4 0.0285(8) 0.0311(8) 0.0194(8) -0.0007(6) -0.0009(6) -0.0130(7)
C5 0.0369(11) 0.0581(13) 0.0261(9) 0.0062(9) -0.0097(8) -0.0086(9)
C6 0.0586(13) 0.0687(14) 0.0301(10) 0.0078(9) -0.0013(9) -0.0432(12)
C7 0.0811(17) 0.0467(12) 0.0255(10) -0.0112(9) 0.0006(10) -0.0221(12)
Cu1 0.01764(17) 0.02094(17) 0.01749(17) 0.00167(12) -0.00335(11) -0.00532(13)
N4 0.0243(7) 0.0242(7) 0.0272(7) -0.0035(5) -0.0073(5) -0.0109(5)
N3 0.0221(6) 0.0215(6) 0.0208(6) -0.0013(5) -0.0027(5) -0.0083(5)
N1 0.0181(6) 0.0245(6) 0.0219(6) -0.0003(5) -0.0028(5) -0.0074(5)
N2 0.0180(6) 0.0260(7) 0.0228(6) 0.0000(5) -0.0050(5) -0.0085(5)
Cl1 0.01971(18) 0.02211(18) 0.02053(18) -0.00369(13) -0.00376(13) -0.00886(14)
O4 0.0296(6) 0.0258(6) 0.0342(6) 0.0048(5) -0.0105(5) -0.0123(5)
O1 0.0325(6) 0.0297(6) 0.0357(6) -0.0046(5) -0.0017(5) -0.0195(5)
O3 0.0202(6) 0.0462(7) 0.0385(7) -0.0193(6) 0.0000(5) -0.0094(5)
O2 0.0409(7) 0.0390(7) 0.0225(6) -0.0081(5) -0.0068(5) -0.0182(6)

loop_
_atom_type_symbol
_atom_type_description
_atom_type_scat_dispersion_real
_atom_type_scat_dispersion_imag
_atom_type_scat_source
C C 0.0181 0.0091 'International Tables Vol C Tables 4.2.6.8 and 6.1.1.4'
H H 0.0000 0.0000 'International Tables Vol C Tables 4.2.6.8 and 6.1.1.4'
Cl Cl 0.3639 0.7018 'International Tables Vol C Tables 4.2.6.8 and 6.1.1.4'
Cu Cu -1.9646 0.5888 'International Tables Vol C Tables 4.2.6.8 and 6.1.1.4'
N N 0.0311 0.0180 'International Tables Vol C Tables 4.2.6.8 and 6.1.1.4'
O O 0.0492 0.0322 'International Tables Vol C Tables 4.2.6.8 and 6.1.1.4'

loop_
_geom_angle_atom_site_label_1
_geom_angle_atom_site_label_2
_geom_angle_atom_site_label_3
_geom_angle
_geom_angle_site_symmetry_1
_geom_angle_site_symmetry_3
_geom_angle_publ_flag
C10 C9 C8 104.01(13) . . ?
C10 C9 C11 127.88(13) . . ?
C8 C9 C11 127.96(13) . . ?
N4 C10 C9 108.15(13) . . ?
N4 C10 H10 125.9 . . ?
C9 C10 H10 125.9 . . ?
N3 C8 C9 111.32(13) . . ?
N3 C8 H8 124.3 . . ?
C9 C8 H8 124.3 . . ?
C9 C11 C12 110.31(13) . . ?
C9 C11 C13 108.59(13) . . ?
C12 C11 C13 109.76(14) . . ?
C9 C11 C14 109.81(13) . . ?
C12 C11 C14 109.28(14) . . ?
C13 C11 C14 109.08(14) . . ?
C11 C12 H12A 109.5 . . ?
C11 C12 H12B 109.5 . . ?
H12A C12 H12B 109.5 . . ?
C11 C12 H12C 109.5 . . ?
H12A C12 H12C 109.5 . . ?
H12B C12 H12C 109.5 . . ?
C11 C13 H13A 109.5 . . ?
C11 C13 H13B 109.5 . . ?
H13A C13 H13B 109.5 . . ?
C11 C13 H13C 109.5 . . ?
H13A C13 H13C 109.5 . . ?
H13B C13 H13C 109.5 . . ?
C11 C14 H14A 109.5 . . ?
C11 C14 H14B 109.5 . . ?
H14A C14 H14B 109.5 . . ?
C11 C14 H14C 109.5 . . ?
H14A C14 H14C 109.5 . . ?
H14B C14 H14C 109.5 . . ?
N1 C1 C2 111.74(14) . . ?
N1 C1 H1 124.1 . . ?
C2 C1 H1 124.1 . . ?
C3 C2 C1 103.85(13) . . ?
C3 C2 C4 127.85(14) . . ?
C1 C2 C4 128.22(14) . . ?
N2 C3 C2 107.82(13) . . ?
N2 C3 H3 126.1 . . ?
C2 C3 H3 126.1 . . ?
C2 C4 C5 110.25(14) . . ?
C2 C4 C6 110.06(14) . . ?
C5 C4 C6 109.02(16) . . ?
C2 C4 C7 108.36(14) . . ?
C5 C4 C7 109.37(17) . . ?
C6 C4 C7 109.77(17) . . ?
C4 C5 H5A 109.5 . . ?
C4 C5 H5B 109.5 . . ?
H5A C5 H5B 109.5 . . ?
C4 C5 H5C 109.5 . . ?
H5A C5 H5C 109.5 . . ?
H5B C5 H5C 109.5 . . ?
C4 C6 H6A 109.5 . . ?
C4 C6 H6B 109.5 . . ?
H6A C6 H6B 109.5 . . ?
C4 C6 H6C 109.5 . . ?
H6A C6 H6C 109.5 . . ?
H6B C6 H6C 109.5 . . ?
C4 C7 H7A 109.5 . . ?
C4 C7 H7B 109.5 . . ?
H7A C7 H7B 109.5 . . ?
C4 C7 H7C 109.5 . . ?
H7A C7 H7C 109.5 . . ?
H7B C7 H7C 109.5 . . ?
N1 Cu1 N1 180.0 . 2_666 ?
N1 Cu1 N3 87.06(5) . 2_666 ?
N1 Cu1 N3 92.94(5) 2_666 2_666 ?
N1 Cu1 N3 92.94(5) . . ?
N1 Cu1 N3 87.06(5) 2_666 . ?
N3 Cu1 N3 180.0 2_666 . ?
N1 Cu1 O1 82.96(5) . . ?
N1 Cu1 O1 97.04(5) 2_666 . ?
N3 Cu1 O1 89.15(5) 2_666 . ?
N3 Cu1 O1 90.85(5) . . ?
C10 N4 N3 111.50(12) . . ?
C10 N4 H4 124.3 . . ?
N3 N4 H4 124.3 . . ?
C8 N3 N4 105.02(12) . . ?
C8 N3 Cu1 130.97(10) . . ?
N4 N3 Cu1 121.25(10) . . ?
C1 N1 N2 104.92(12) . . ?
C1 N1 Cu1 125.80(10) . . ?
N2 N1 Cu1 128.39(10) . . ?
C3 N2 N1 111.66(12) . . ?
C3 N2 H2 124.2 . . ?
N1 N2 H2 124.2 . . ?
O2 Cl1 O4 109.89(7) . . ?
O2 Cl1 O3 109.47(7) . . ?
O4 Cl1 O3 109.85(8) . . ?
O2 Cl1 O1 110.32(7) . . ?
O4 Cl1 O1 108.67(7) . . ?
O3 Cl1 O1 108.63(7) . . ?
Cl1 O1 Cu1 131.90(7) . . ?

loop_
_geom_bond_atom_site_label_1
_geom_bond_atom_site_label_2
_geom_bond_distance
_geom_bond_site_symmetry_2
_geom_bond_publ_flag
C9 C10 1.380(2) . ?
C9 C8 1.398(2) . ?
C9 C11 1.517(2) . ?
C10 N4 1.338(2) . ?
C10 H10 0.9500 . ?
C8 N3 1.3437(19) . ?
C8 H8 0.9500 . ?
C11 C12 1.529(2) . ?
C11 C13 1.530(2) . ?
C11 C14 1.532(2) . ?
C12 H12A 0.9800 . ?
C12 H12B 0.9800 . ?
C12 H12C 0.9800 . ?
C13 H13A 0.9800 . ?
C13 H13B 0.9800 . ?
C13 H13C 0.9800 . ?
C14 H14A 0.9800 . ?
C14 H14B 0.9800 . ?
C14 H14C 0.9800 . ?
C1 N1 1.339(2) . ?
C1 C2 1.391(2) . ?
C1 H1 0.9500 . ?
C2 C3 1.383(2) . ?
C2 C4 1.515(2) . ?
C3 N2 1.340(2) . ?
C3 H3 0.9500 . ?
C4 C5 1.522(2) . ?
C4 C6 1.527(2) . ?
C4 C7 1.531(3) . ?
C5 H5A 0.9800 . ?
C5 H5B 0.9800 . ?
C5 H5C 0.9800 . ?
C6 H6A 0.9800 . ?
C6 H6B 0.9800 . ?
C6 H6C 0.9800 . ?
C7 H7A 0.9800 . ?
C7 H7B 0.9800 . ?
C7 H7C 0.9800 . ?
Cu1 N1 2.0048(13) . ?
Cu1 N1 2.0048(13) 2_666 ?
Cu1 N3 2.0070(12) 2_666 ?
Cu1 N3 2.0070(13) . ?
Cu1 O1 2.5033(11) . ?
N4 N3 1.3497(18) . ?
N4 H4 0.8800 . ?
N1 N2 1.3442(18) . ?
N2 H2 0.8800 . ?
Cl1 O2 1.4315(11) . ?
Cl1 O4 1.4396(11) . ?
Cl1 O3 1.4434(12) . ?
Cl1 O1 1.4476(11) . ?

loop_
_geom_torsion_atom_site_label_1
_geom_torsion_atom_site_label_2
_geom_torsion_atom_site_label_3
_geom_torsion_atom_site_label_4
_geom_torsion
_geom_torsion_site_symmetry_1
_geom_torsion_site_symmetry_2
_geom_torsion_site_symmetry_3
_geom_torsion_site_symmetry_4
_geom_torsion_publ_flag
C8 C9 C10 N4 -0.09(18) . . . . ?
C11 C9 C10 N4 175.84(14) . . . . ?
C10 C9 C8 N3 0.03(17) . . . . ?
C11 C9 C8 N3 -175.90(14) . . . . ?
C10 C9 C11 C12 144.95(17) . . . . ?
C8 C9 C11 C12 -40.1(2) . . . . ?
C10 C9 C11 C13 -94.7(2) . . . . ?
C8 C9 C11 C13 80.3(2) . . . . ?
C10 C9 C11 C14 24.5(2) . . . . ?
C8 C9 C11 C14 -160.55(16) . . . . ?
N1 C1 C2 C3 -0.02(18) . . . . ?
N1 C1 C2 C4 176.87(15) . . . . ?
C1 C2 C3 N2 0.50(17) . . . . ?
C4 C2 C3 N2 -176.40(15) . . . . ?
C3 C2 C4 C5 -164.16(17) . . . . ?
C1 C2 C4 C5 19.7(2) . . . . ?
C3 C2 C4 C6 -43.9(2) . . . . ?
C1 C2 C4 C6 139.97(18) . . . . ?
C3 C2 C4 C7 76.2(2) . . . . ?
C1 C2 C4 C7 -100.0(2) . . . . ?
C9 C10 N4 N3 0.13(19) . . . . ?
C9 C8 N3 N4 0.05(17) . . . . ?
C9 C8 N3 Cu1 160.85(11) . . . . ?
C10 N4 N3 C8 -0.11(17) . . . . ?
C10 N4 N3 Cu1 -163.23(11) . . . . ?
C2 C1 N1 N2 -0.46(18) . . . . ?
C2 C1 N1 Cu1 -170.38(10) . . . . ?
C2 C3 N2 N1 -0.84(18) . . . . ?
C1 N1 N2 C3 0.80(17) . . . . ?
Cu1 N1 N2 C3 170.37(11) . . . . ?
O2 Cl1 O1 Cu1 172.34(8) . . . . ?
O4 Cl1 O1 Cu1 -67.13(11) . . . . ?
O3 Cl1 O1 Cu1 52.35(11) . . . . ?
